data_1555114
loop_
_publ_author_name
'Hsueh, Nathanael'
'Clarkson, Guy J.'
'Shipman, Michael'

_publ_section_title
;
 Generation and Ring Opening of Aziridines in Telescoped Continuous Flow
 Processes.
;
_journal_issue 14
_journal_name_full 'Organic letters'
_journal_page_first 3632
_journal_page_last 3635
_journal_paper_doi 10.1021/acs.orglett.5b01777
_journal_volume 17
_journal_year 2015
_chemical_absolute_configuration ad
_chemical_formula_moiety 'C18 H23 N O5 S'
_chemical_formula_sum 'C18 H23 N O5 S'
_chemical_formula_weight 365.43
_space_group_crystal_system triclinic
_space_group_IT_number 1
_space_group_name_Hall 'P 1'
_space_group_name_H-M_alt 'P 1'
_atom_sites_solution_hydrogens mixed
_atom_sites_solution_primary direct
_audit_creation_date 2015-02-18
_audit_creation_method
;
Olex2 1.2
(compiled 2015.01.26 svn.r3151 for OlexSys, GUI svn.r4998)
;
_cell_angle_alpha 82.659(3)
_cell_angle_beta 70.506(3)
_cell_angle_gamma 68.236(3)
_cell_formula_units_Z 2
_cell_length_a 8.6291(3)
_cell_length_b 9.4332(3)
_cell_length_c 12.4474(4)
_cell_measurement_reflns_used 5710
_cell_measurement_temperature 150.01(10)
_cell_measurement_theta_max 78.2660
_cell_measurement_theta_min 3.7510
_cell_volume 887.04(6)
_computing_cell_refinement
;
CrysAlisPro, Agilent Technologies,
Version 1.171.37.33 (release 27-03-2014 CrysAlis171 .NET)
(compiled Mar 27 2014,17:12:48)
;
_computing_data_collection
;
CrysAlisPro, Agilent Technologies,
Version 1.171.37.33 (release 27-03-2014 CrysAlis171 .NET)
(compiled Mar 27 2014,17:12:48)
;
_computing_data_reduction
;
CrysAlisPro, Agilent Technologies,
Version 1.171.37.33 (release 27-03-2014 CrysAlis171 .NET)
(compiled Mar 27 2014,17:12:48)
;
_computing_molecular_graphics 'Olex2 (Dolomanov et al., 2009)'
_computing_publication_material 'Olex2 (Dolomanov et al., 2009)'
_computing_structure_refinement 'XL (Sheldrick, 2008)'
_computing_structure_solution 'ShelXT (Sheldrick, 2015)'
_diffrn_ambient_environment N~2~
_diffrn_ambient_temperature 150.01(10)
_diffrn_detector 'CCD plate'
_diffrn_detector_area_resol_mean 5.1417
_diffrn_detector_type Ruby
_diffrn_measured_fraction_theta_full 0.998
_diffrn_measured_fraction_theta_max 0.987
_diffrn_measurement_details
;
#__ type_ start__ end____ width___ exp.time_
  1 omega   18.00   47.00   1.0000    6.0000
omega____ theta____ kappa____ phi______ frames
    -      -38.5000    0.0000 -180.0000 29

#__ type_ start__ end____ width___ exp.time_
  2 omega  -50.00   24.00   1.0000    6.0000
omega____ theta____ kappa____ phi______ frames
    -      -38.5000   38.0000 -150.0000 74

#__ type_ start__ end____ width___ exp.time_
  3 omega -112.00   14.00   1.0000    6.0000
omega____ theta____ kappa____ phi______ frames
    -      -38.5000    0.0000 -180.0000 126

#__ type_ start__ end____ width___ exp.time_
  4 omega   31.00   90.00   1.0000    6.0000
omega____ theta____ kappa____ phi______ frames
    -       43.3790 -125.0000   90.0000 59

#__ type_ start__ end____ width___ exp.time_
  5 omega   33.00   96.00   1.0000    6.0000
omega____ theta____ kappa____ phi______ frames
    -       43.3790 -125.0000  -30.0000 63

#__ type_ start__ end____ width___ exp.time_
  6 omega   41.00   72.00   1.0000   24.0000
omega____ theta____ kappa____ phi______ frames
    -      114.0000 -111.0000   30.0000 31

#__ type_ start__ end____ width___ exp.time_
  7 omega   93.00  155.00   1.0000   24.0000
omega____ theta____ kappa____ phi______ frames
    -      114.0000   45.0000  -90.0000 62

#__ type_ start__ end____ width___ exp.time_
  8 omega   71.00  114.00   1.0000   24.0000
omega____ theta____ kappa____ phi______ frames
    -      114.0000 -111.0000  120.0000 43

#__ type_ start__ end____ width___ exp.time_
  9 omega   46.00   84.00   1.0000   24.0000
omega____ theta____ kappa____ phi______ frames
    -      114.0000  -77.0000 -180.0000 38

#__ type_ start__ end____ width___ exp.time_
 10 omega   46.00   97.00   1.0000   24.0000
omega____ theta____ kappa____ phi______ frames
    -      114.0000  -45.0000   30.0000 51

#__ type_ start__ end____ width___ exp.time_
 11 omega  108.00  134.00   1.0000   24.0000
omega____ theta____ kappa____ phi______ frames
    -      114.0000  -77.0000 -180.0000 26

#__ type_ start__ end____ width___ exp.time_
 12 omega   76.00  112.00   1.0000   24.0000
omega____ theta____ kappa____ phi______ frames
    -      114.0000 -111.0000  -30.0000 36

#__ type_ start__ end____ width___ exp.time_
 13 omega   44.00  113.00   1.0000   24.0000
omega____ theta____ kappa____ phi______ frames
    -      114.0000    0.0000  -90.0000 69

#__ type_ start__ end____ width___ exp.time_
 14 omega  125.00  159.00   1.0000   24.0000
omega____ theta____ kappa____ phi______ frames
    -      114.0000    0.0000  -90.0000 34

#__ type_ start__ end____ width___ exp.time_
 15 omega   42.00   85.00   1.0000   24.0000
omega____ theta____ kappa____ phi______ frames
    -      114.0000  -30.0000   90.0000 43

#__ type_ start__ end____ width___ exp.time_
 16 omega  110.00  173.00   1.0000   24.0000
omega____ theta____ kappa____ phi______ frames
    -      114.0000  111.0000 -180.0000 63

#__ type_ start__ end____ width___ exp.time_
 17 omega   47.00   96.00   1.0000   24.0000
omega____ theta____ kappa____ phi______ frames
    -      114.0000  -45.0000 -120.0000 49

#__ type_ start__ end____ width___ exp.time_
 18 omega   35.00  106.00   1.0000   24.0000
omega____ theta____ kappa____ phi______ frames
    -      114.0000  -94.0000   30.0000 71

#__ type_ start__ end____ width___ exp.time_
 19 omega   45.00   83.00   1.0000   24.0000
omega____ theta____ kappa____ phi______ frames
    -      114.0000  -30.0000  -90.0000 38

#__ type_ start__ end____ width___ exp.time_
 20 omega   94.00  172.00   1.0000   24.0000
omega____ theta____ kappa____ phi______ frames
    -      114.0000   30.0000  120.0000 78

#__ type_ start__ end____ width___ exp.time_
 21 omega   55.00  104.00   1.0000   24.0000
omega____ theta____ kappa____ phi______ frames
    -      114.0000  -94.0000 -120.0000 49

#__ type_ start__ end____ width___ exp.time_
 22 omega   42.00   68.00   1.0000   24.0000
omega____ theta____ kappa____ phi______ frames
    -      114.0000 -111.0000 -150.0000 26

#__ type_ start__ end____ width___ exp.time_
 23 omega   83.00  116.00   1.0000   24.0000
omega____ theta____ kappa____ phi______ frames
    -      114.0000 -111.0000 -150.0000 33

#__ type_ start__ end____ width___ exp.time_
 24 omega   43.00   69.00   1.0000   24.0000
omega____ theta____ kappa____ phi______ frames
    -      114.0000 -111.0000  -30.0000 26

#__ type_ start__ end____ width___ exp.time_
 25 omega   91.00  116.00   1.0000   24.0000
omega____ theta____ kappa____ phi______ frames
    -      114.0000 -111.0000   30.0000 25

#__ type_ start__ end____ width___ exp.time_
 26 omega   65.00   93.00   1.0000   24.0000
omega____ theta____ kappa____ phi______ frames
    -      114.0000  178.0000 -120.0000 28

#__ type_ start__ end____ width___ exp.time_
 27 omega  105.00  144.00   1.0000   24.0000
omega____ theta____ kappa____ phi______ frames
    -      114.0000  178.0000 -120.0000 39

#__ type_ start__ end____ width___ exp.time_
 28 omega   47.00   91.00   1.0000   24.0000
omega____ theta____ kappa____ phi______ frames
    -      114.0000  -30.0000  150.0000 44
;
_diffrn_measurement_device 'four-circle diffractometer'
_diffrn_measurement_device_type 'Xcalibur, Ruby, Gemini'
_diffrn_measurement_method '\w scans'
_diffrn_orient_matrix_UB_11 -0.0690919000
_diffrn_orient_matrix_UB_12 0.1306631000
_diffrn_orient_matrix_UB_13 -0.0788074000
_diffrn_orient_matrix_UB_21 -0.1900828000
_diffrn_orient_matrix_UB_22 0.0173039000
_diffrn_orient_matrix_UB_23 0.0714936000
_diffrn_orient_matrix_UB_31 -0.0014302000
_diffrn_orient_matrix_UB_32 0.1164071000
_diffrn_orient_matrix_UB_33 0.0769164000
_diffrn_radiation_monochromator graphite
_diffrn_radiation_probe x-ray
_diffrn_radiation_type CuK\a
_diffrn_radiation_wavelength 1.54184
_diffrn_reflns_av_R_equivalents 0.0299
_diffrn_reflns_av_unetI/netI 0.0416
_diffrn_reflns_Laue_measured_fraction_full 0.998
_diffrn_reflns_Laue_measured_fraction_max 0.987
_diffrn_reflns_limit_h_max 10
_diffrn_reflns_limit_h_min -10
_diffrn_reflns_limit_k_max 11
_diffrn_reflns_limit_k_min -8
_diffrn_reflns_limit_l_max 15
_diffrn_reflns_limit_l_min -13
_diffrn_reflns_number 7775
_diffrn_reflns_point_group_measured_fraction_full 0.594
_diffrn_reflns_point_group_measured_fraction_max 0.580
_diffrn_reflns_theta_full 67.684
_diffrn_reflns_theta_max 78.970
_diffrn_reflns_theta_min 3.767
_diffrn_source 'Enhance (Cu) X-ray Source'
_exptl_absorpt_coefficient_mu 1.871
_exptl_absorpt_correction_T_max 1.00000
_exptl_absorpt_correction_T_min 0.57388
_exptl_absorpt_correction_type multi-scan
_exptl_absorpt_process_details
;
CrysAlisPro, Agilent Technologies,
Version 1.171.37.33 (release 27-03-2014 CrysAlis171 .NET)
(compiled Mar 27 2014,17:12:48)
Empirical absorption correction using spherical harmonics,
 implemented in SCALE3 ABSPACK scaling algorithm.
Empirical absorption correction using spherical harmonics,
 implemented in SCALE3 ABSPACK scaling algorithm.
;
_exptl_crystal_colour colourless
_exptl_crystal_colour_primary colourless
_exptl_crystal_density_diffrn 1.368
_exptl_crystal_description block
_exptl_crystal_F_000 388
_exptl_crystal_size_max 0.2
_exptl_crystal_size_mid 0.16
_exptl_crystal_size_min 0.1
_refine_diff_density_max 0.755
_refine_diff_density_min -0.510
_refine_diff_density_rms 0.079
_refine_ls_abs_structure_details
;
 Classical Flack method preferred over Parsons because s.u. lower.

Hooft y: 0.02(2)  Olex2
Flack x: 0.009(18)  Shelx 2014
;
_refine_ls_abs_structure_Flack 0.009(18)
_refine_ls_extinction_method none
_refine_ls_goodness_of_fit_ref 1.080
_refine_ls_hydrogen_treatment mixed
_refine_ls_matrix_type full
_refine_ls_number_parameters 465
_refine_ls_number_reflns 4416
_refine_ls_number_restraints 3
_refine_ls_restrained_S_all 1.080
_refine_ls_R_factor_all 0.0445
_refine_ls_R_factor_gt 0.0436
_refine_ls_shift/su_max 0.000
_refine_ls_shift/su_mean 0.000
_refine_ls_structure_factor_coef Fsqd
_refine_ls_weighting_details
;
 w=1/[\s^2^(Fo^2^)+(0.0706P)^2^+0.2408P]
 where P=(Fo^2^+2Fc^2^)/3
;
_refine_ls_weighting_scheme calc
_refine_ls_wR_factor_gt 0.1158
_refine_ls_wR_factor_ref 0.1167
_reflns_Friedel_coverage 0.175
_reflns_Friedel_fraction_full 0.189
_reflns_Friedel_fraction_max 0.173
_reflns_number_gt 4347
_reflns_number_total 4416
_reflns_threshold_expression 'I > 2\s(I)'
_cod_data_source_file ol5b01777_si_002.cif
_cod_data_source_block nh2
_cod_database_code 1555114
_shelxl_version_number 2013-2
_chemical_oxdiff_formula 'C20 H20 N2 O2 S'
_shelx_space_group_comment
;
The symmetry employed for this shelxl refinement is uniquely defined
by the following loop, which should always be used as a source of
symmetry information in preference to the above space-group names.
They are only intended as comments.
;
_reflns_odcompleteness_completeness 97.69
_reflns_odcompleteness_iscentric 1
_reflns_odcompleteness_theta 78.89
_olex2_refinement_description
;

There are B alerts in the cifchecker for pseudo centre of symmmetry.
Attempted refinement in P-1 resulted in very large thermal parameters
and unusual bond angles and a high Rint(19%)
The refinement in space group P1 gives two S enantiomers in the unit cell
with low Flack and Hooft parameters (with low error and reasonable thermal parameters.

1. Fixed Uiso
 At 1.2 times of:
  All C(H) groups, All C(H,H) groups
 At 1.5 times of:
  All C(H,H,H) groups, All C(H,H,H,H,H) groups
2.a Ternary CH refined with riding coordinates:
 C205(H205), C105(H105)
2.b Secondary CH2 refined with riding coordinates:
 C204(H20D,H20E), C104(H10D,H10E)
2.c Aromatic/amide H refined with riding coordinates:
 C00U(H00U), C207(H207), C208(H208), C209(H209), C210(H210), C213(H213),
 C215(H215), C107(H107), C108(H108), C109(H109), C110(H110), C111(H111),
 C114(H114), C116(H116)
2.d Idealised Me refined as rotating group:
 C201(H20A,H20B,H20C), C218(H21A,H21B,H21C), C220(H22A,H22B,H22C), C222(H22D,
 H22E,H22F), C101(H10A,H10B,H10C), C119(H11A,H11B,H11C), C121(H12A,H12B,H12C),
 C123(H12D,H12E,H12F)
;
_olex2_submission_special_instructions 'No special instructions were received'

loop_
_space_group_symop_operation_xyz
'x, y, z'

loop_
_atom_site_label
_atom_site_type_symbol
_atom_site_fract_x
_atom_site_fract_y
_atom_site_fract_z
_atom_site_U_iso_or_equiv
_atom_site_adp_type
_atom_site_occupancy
_atom_site_site_symmetry_order
_atom_site_calc_flag
_atom_site_refinement_flags_posn
C00U C 0.3438(5) -0.0289(4) 0.3441(3) 0.0267(7) Uani 1 1 d .
H00U H 0.4233 -0.1129 0.3685 0.032 Uiso 1 1 calc R
C201 C 0.6541(5) 0.5621(4) 0.2594(3) 0.0325(8) Uani 1 1 d .
H20A H 0.7058 0.5442 0.3195 0.049 Uiso 1 1 calc GR
H20B H 0.6277 0.6672 0.2361 0.049 Uiso 1 1 calc GR
H20C H 0.7349 0.4979 0.1958 0.049 Uiso 1 1 calc GR
C204 C 0.6188(4) 0.2307(3) 0.2446(3) 0.0210(6) Uani 1 1 d .
H20D H 0.7424 0.2120 0.2297 0.025 Uiso 1 1 calc R
H20E H 0.5885 0.2730 0.1760 0.025 Uiso 1 1 calc R
C205 C 0.5840(4) 0.0807(3) 0.2758(2) 0.0183(5) Uani 1 1 d .
H205 H 0.6027 0.0499 0.3501 0.022 Uiso 1 1 calc R
C206 C 0.3966(4) 0.0917(4) 0.2914(2) 0.0211(6) Uani 1 1 d .
C207 C 0.2758(5) 0.2161(4) 0.2547(3) 0.0255(6) Uani 1 1 d .
H207 H 0.3082 0.2979 0.2185 0.031 Uiso 1 1 calc R
C208 C 0.1060(5) 0.2183(5) 0.2720(3) 0.0309(7) Uani 1 1 d .
H208 H 0.0261 0.3019 0.2475 0.037 Uiso 1 1 calc R
C209 C 0.0569(5) 0.0977(5) 0.3249(3) 0.0329(8) Uani 1 1 d .
H209 H -0.0561 0.0998 0.3362 0.040 Uiso 1 1 calc R
C210 C 0.1761(5) -0.0278(5) 0.3616(3) 0.0338(8) Uani 1 1 d .
H210 H 0.1435 -0.1098 0.3973 0.041 Uiso 1 1 calc R
C211 C 0.7204(4) -0.0450(3) 0.1926(3) 0.0203(6) Uani 1 1 d .
C212 C 0.8399(4) -0.1727(4) 0.2300(3) 0.0213(6) Uani 1 1 d .
C213 C 0.9731(4) -0.2855(4) 0.1549(3) 0.0228(6) Uani 1 1 d .
H213 H 1.0514 -0.3686 0.1810 0.027 Uiso 1 1 calc R
C214 C 0.9850(4) -0.2697(4) 0.0403(3) 0.0247(6) Uani 1 1 d .
C215 C 0.8683(4) -0.1479(4) -0.0003(3) 0.0252(6) Uani 1 1 d .
H215 H 0.8770 -0.1410 -0.0772 0.030 Uiso 1 1 calc R
C216 C 0.7373(4) -0.0357(3) 0.0762(3) 0.0213(6) Uani 1 1 d .
C218 C 0.6273(5) 0.1017(4) -0.0743(3) 0.0332(8) Uani 1 1 d .
H21A H 0.7395 0.1058 -0.1207 0.050 Uiso 1 1 calc GR
H21B H 0.5361 0.1932 -0.0855 0.050 Uiso 1 1 calc GR
H21C H 0.6115 0.0148 -0.0954 0.050 Uiso 1 1 calc GR
C220 C 1.2396(7) -0.4951(6) -0.0058(4) 0.0498(12) Uani 1 1 d .
H22A H 1.3302 -0.5490 -0.0714 0.075 Uiso 1 1 calc GR
H22B H 1.1848 -0.5631 0.0412 0.075 Uiso 1 1 calc GR
H22C H 1.2900 -0.4570 0.0370 0.075 Uiso 1 1 calc GR
C222 C 0.9259(5) -0.3061(4) 0.3903(3) 0.0287(7) Uani 1 1 d .
H22D H 1.0454 -0.3119 0.3549 0.043 Uiso 1 1 calc GR
H22E H 0.9137 -0.3982 0.3755 0.043 Uiso 1 1 calc GR
H22F H 0.8943 -0.2936 0.4710 0.043 Uiso 1 1 calc GR
N203 N 0.5131(4) 0.3401(3) 0.3388(2) 0.0236(5) Uani 1 1 d .
O20A O 0.3522(3) 0.6007(3) 0.4144(2) 0.0291(5) Uani 1 1 d .
O20B O 0.3864(4) 0.5466(3) 0.2169(2) 0.0304(5) Uani 1 1 d .
O217 O 0.6193(3) 0.0888(3) 0.04390(19) 0.0266(5) Uani 1 1 d .
O219 O 1.1119(4) -0.3709(3) -0.0416(2) 0.0352(6) Uani 1 1 d .
O221 O 0.8135(3) -0.1791(3) 0.3449(2) 0.0295(5) Uani 1 1 d .
S202 S 0.45918(8) 0.52015(7) 0.30878(6) 0.02221(17) Uani 1 1 d .
C101 C 0.3209(6) 0.4560(7) 0.6843(4) 0.0466(10) Uani 1 1 d .
H10A H 0.2728 0.4715 0.6226 0.070 Uiso 1 1 calc GR
H10B H 0.2395 0.5250 0.7450 0.070 Uiso 1 1 calc GR
H10C H 0.3416 0.3528 0.7114 0.070 Uiso 1 1 calc GR
C104 C 0.3453(6) 0.8039(5) 0.6459(4) 0.0388(8) Uani 1 1 d .
H10D H 0.2366 0.7841 0.6810 0.047 Uiso 1 1 calc R
H10E H 0.3248 0.8855 0.5907 0.047 Uiso 1 1 calc R
C105 C 0.3913(5) 0.8574(4) 0.7371(3) 0.0342(8) Uani 1 1 d .
H105 H 0.4029 0.7759 0.7944 0.041 Uiso 1 1 calc R
C106 C 0.5679(5) 0.8833(4) 0.6920(3) 0.0272(7) Uani 1 1 d .
C107 C 0.7050(5) 0.7770(4) 0.7250(3) 0.0309(7) Uani 1 1 d .
H107 H 0.6895 0.6915 0.7667 0.037 Uiso 1 1 calc R
C108 C 0.8657(5) 0.7968(5) 0.6963(3) 0.0337(8) Uani 1 1 d .
H108 H 0.9572 0.7246 0.7187 0.040 Uiso 1 1 calc R
C109 C 0.8899(6) 0.9239(5) 0.6344(4) 0.0374(9) Uani 1 1 d .
H109 H 0.9965 0.9385 0.6167 0.045 Uiso 1 1 calc R
C110 C 0.7556(6) 1.0285(5) 0.5993(4) 0.0411(10) Uani 1 1 d .
H110 H 0.7720 1.1133 0.5569 0.049 Uiso 1 1 calc R
C111 C 0.5941(5) 1.0077(4) 0.6272(3) 0.0339(8) Uani 1 1 d .
H111 H 0.5043 1.0778 0.6021 0.041 Uiso 1 1 calc R
C112 C 0.2458(5) 1.0018(4) 0.7989(3) 0.0321(7) Uani 1 1 d .
C113 C 0.2212(5) 1.0073(4) 0.9161(3) 0.0301(7) Uani 1 1 d .
C114 C 0.0944(5) 1.1298(4) 0.9835(3) 0.0307(7) Uani 1 1 d .
H114 H 0.0805 1.1312 1.0608 0.037 Uiso 1 1 calc R
C115 C -0.0112(5) 1.2502(4) 0.9339(3) 0.0283(7) Uani 1 1 d .
C116 C 0.0096(4) 1.2525(4) 0.8188(3) 0.0293(7) Uani 1 1 d .
H116 H -0.0608 1.3341 0.7861 0.035 Uiso 1 1 calc R
C117 C 0.1404(5) 1.1279(5) 0.7525(3) 0.0315(7) Uani 1 1 d .
C119 C 0.0628(6) 1.2506(6) 0.5869(4) 0.0425(9) Uani 1 1 d .
H11A H 0.0938 1.2309 0.5073 0.064 Uiso 1 1 calc GR
H11B H 0.0789 1.3433 0.5958 0.064 Uiso 1 1 calc GR
H11C H -0.0578 1.2607 0.6238 0.064 Uiso 1 1 calc GR
C121 C -0.2419(7) 1.4933(5) 0.9577(4) 0.0459(11) Uani 1 1 d .
H12A H -0.2986 1.4588 0.9174 0.069 Uiso 1 1 calc GR
H12B H -0.1692 1.5447 0.9056 0.069 Uiso 1 1 calc GR
H12C H -0.3290 1.5625 1.0168 0.069 Uiso 1 1 calc GR
C123 C 0.3174(6) 0.8868(4) 1.0745(4) 0.0392(9) Uani 1 1 d .
H12D H 0.3402 0.9736 1.0889 0.059 Uiso 1 1 calc GR
H12E H 0.4013 0.7950 1.0928 0.059 Uiso 1 1 calc GR
H12F H 0.2011 0.8931 1.1208 0.059 Uiso 1 1 calc GR
H203 H 0.556(9) 0.338(8) 0.387(6) 0.059 Uiso 1 1 d R
H103 H 0.457(9) 0.672(8) 0.522(6) 0.059 Uiso 1 1 d R
N103 N 0.4808(5) 0.6656(4) 0.5854(3) 0.0383(8) Uani 1 1 d .
O10A O 0.6311(4) 0.3971(3) 0.5373(2) 0.0330(6) Uani 1 1 d .
O10B O 0.5827(4) 0.4754(4) 0.7316(3) 0.0410(7) Uani 1 1 d .
O118 O 0.1717(4) 1.1275(4) 0.6370(2) 0.0393(6) Uani 1 1 d .
O120 O -0.1360(4) 1.3657(3) 1.0070(2) 0.0364(6) Uani 1 1 d .
O122 O 0.3316(4) 0.8852(3) 0.9576(3) 0.0376(6) Uani 1 1 d .
S102 S 0.52049(10) 0.49045(9) 0.63601(7) 0.0296(2) Uani 1 1 d .

loop_
_atom_site_aniso_label
_atom_site_aniso_U_11
_atom_site_aniso_U_22
_atom_site_aniso_U_33
_atom_site_aniso_U_23
_atom_site_aniso_U_13
_atom_site_aniso_U_12
C00U 0.0246(15) 0.0217(15) 0.0281(15) -0.0017(12) -0.0041(12) -0.0049(12)
C201 0.0289(18) 0.0311(18) 0.042(2) -0.0025(15) -0.0102(14) -0.0151(15)
C204 0.0183(13) 0.0198(14) 0.0243(13) -0.0058(11) -0.0057(10) -0.0051(11)
C205 0.0191(13) 0.0147(13) 0.0175(12) -0.0022(10) -0.0060(10) -0.0011(10)
C206 0.0234(14) 0.0199(14) 0.0186(13) -0.0030(10) -0.0049(11) -0.0065(12)
C207 0.0253(16) 0.0227(15) 0.0271(15) 0.0000(12) -0.0090(12) -0.0063(12)
C208 0.0240(17) 0.0326(19) 0.0348(18) -0.0021(14) -0.0122(13) -0.0052(14)
C209 0.0226(16) 0.043(2) 0.0321(17) -0.0034(14) -0.0063(13) -0.0108(15)
C210 0.0334(19) 0.0324(19) 0.0361(18) -0.0021(14) -0.0032(14) -0.0181(15)
C211 0.0178(13) 0.0177(13) 0.0237(14) -0.0025(10) -0.0048(11) -0.0049(11)
C212 0.0204(13) 0.0202(14) 0.0238(14) 0.0007(11) -0.0081(11) -0.0070(12)
C213 0.0192(13) 0.0195(14) 0.0271(15) -0.0003(11) -0.0086(11) -0.0026(11)
C214 0.0195(14) 0.0244(16) 0.0282(15) -0.0059(12) -0.0059(12) -0.0049(12)
C215 0.0239(15) 0.0286(17) 0.0200(14) -0.0039(12) -0.0053(11) -0.0061(13)
C216 0.0219(14) 0.0180(14) 0.0237(14) -0.0001(11) -0.0075(11) -0.0064(12)
C218 0.044(2) 0.0305(17) 0.0205(15) 0.0016(12) -0.0155(14) -0.0040(15)
C220 0.042(2) 0.050(3) 0.0306(19) -0.0110(17) -0.0103(16) 0.016(2)
C222 0.0290(16) 0.0281(16) 0.0261(15) -0.0003(12) -0.0119(12) -0.0039(13)
N203 0.0274(13) 0.0173(12) 0.0262(13) -0.0040(10) -0.0115(11) -0.0039(11)
O20A 0.0268(12) 0.0231(12) 0.0352(13) -0.0098(10) -0.0107(10) -0.0022(10)
O20B 0.0341(13) 0.0263(12) 0.0353(13) 0.0044(10) -0.0194(11) -0.0093(10)
O217 0.0303(12) 0.0243(11) 0.0212(11) -0.0008(8) -0.0108(9) -0.0026(10)
O219 0.0307(13) 0.0344(14) 0.0280(13) -0.0088(10) -0.0094(10) 0.0055(11)
O221 0.0293(12) 0.0280(12) 0.0224(11) -0.0005(9) -0.0100(9) 0.0014(10)
S202 0.0225(3) 0.0169(3) 0.0290(4) -0.0002(2) -0.0123(3) -0.0049(3)
C101 0.038(2) 0.062(3) 0.044(2) -0.003(2) -0.0119(18) -0.024(2)
C104 0.041(2) 0.0313(19) 0.045(2) -0.0041(15) -0.0215(16) -0.0058(16)
C105 0.0294(17) 0.0323(18) 0.0395(19) -0.0092(15) -0.0095(14) -0.0076(15)
C106 0.0267(16) 0.0247(16) 0.0275(15) -0.0107(12) -0.0038(12) -0.0067(13)
C107 0.0352(18) 0.0270(16) 0.0287(16) 0.0014(13) -0.0073(13) -0.0117(14)
C108 0.0298(19) 0.036(2) 0.0325(17) 0.0004(14) -0.0125(14) -0.0064(16)
C109 0.0277(18) 0.038(2) 0.046(2) -0.0104(16) -0.0018(15) -0.0156(16)
C110 0.039(2) 0.0256(18) 0.045(2) 0.0040(15) 0.0016(16) -0.0107(16)
C111 0.0274(17) 0.0272(17) 0.0373(18) -0.0008(14) -0.0074(13) -0.0009(14)
C112 0.0210(14) 0.0338(19) 0.0424(19) -0.0154(15) -0.0038(13) -0.0109(14)
C113 0.0225(15) 0.0259(16) 0.0412(19) -0.0069(14) -0.0061(13) -0.0089(13)
C114 0.0270(17) 0.0283(17) 0.0335(17) -0.0087(13) -0.0053(13) -0.0070(14)
C115 0.0222(15) 0.0264(17) 0.0288(16) -0.0099(13) 0.0009(12) -0.0047(13)
C116 0.0210(15) 0.0325(18) 0.0322(17) -0.0071(13) -0.0062(12) -0.0064(14)
C117 0.0249(16) 0.0376(19) 0.0336(17) -0.0151(14) -0.0050(13) -0.0117(15)
C119 0.041(2) 0.054(3) 0.0333(19) -0.0141(17) -0.0104(15) -0.014(2)
C121 0.050(2) 0.035(2) 0.0326(19) -0.0059(16) -0.0134(17) 0.0100(19)
C123 0.041(2) 0.0224(17) 0.048(2) 0.0042(15) -0.0149(17) -0.0047(15)
N103 0.0390(18) 0.0272(16) 0.051(2) -0.0135(14) -0.0233(15) -0.0017(14)
O10A 0.0345(13) 0.0229(12) 0.0358(13) -0.0061(10) -0.0144(11) 0.0013(10)
O10B 0.0415(16) 0.0525(18) 0.0326(14) -0.0058(12) -0.0162(12) -0.0146(14)
O118 0.0321(13) 0.0504(17) 0.0306(13) -0.0169(12) -0.0066(10) -0.0067(12)
O120 0.0353(14) 0.0295(14) 0.0269(12) -0.0082(10) -0.0039(10) 0.0056(11)
O122 0.0326(13) 0.0244(12) 0.0501(16) -0.0074(11) -0.0116(12) -0.0023(11)
S102 0.0264(4) 0.0311(4) 0.0305(4) -0.0083(3) -0.0108(3) -0.0048(3)

loop_
_atom_type_symbol
_atom_type_description
_atom_type_scat_dispersion_real
_atom_type_scat_dispersion_imag
_atom_type_scat_source
C C 0.0181 0.0091 'International Tables Vol C Tables 4.2.6.8 and 6.1.1.4'
H H 0.0000 0.0000 'International Tables Vol C Tables 4.2.6.8 and 6.1.1.4'
N N 0.0311 0.0180 'International Tables Vol C Tables 4.2.6.8 and 6.1.1.4'
O O 0.0492 0.0322 'International Tables Vol C Tables 4.2.6.8 and 6.1.1.4'
S S 0.3331 0.5567 'International Tables Vol C Tables 4.2.6.8 and 6.1.1.4'

loop_
_geom_angle_atom_site_label_1
_geom_angle_atom_site_label_2
_geom_angle_atom_site_label_3
_geom_angle
C206 C00U H00U 119.0
C210 C00U H00U 119.0
C210 C00U C206 121.9(3)
H20A C201 H20B 109.5
H20A C201 H20C 109.5
H20B C201 H20C 109.5
S202 C201 H20A 109.5
S202 C201 H20B 109.5
S202 C201 H20C 109.5
H20D C204 H20E 108.2
C205 C204 H20D 109.7
C205 C204 H20E 109.7
N203 C204 H20D 109.7
N203 C204 H20E 109.7
N203 C204 C205 109.8(2)
C204 C205 H205 106.1
C206 C205 C204 115.1(2)
C206 C205 H205 106.1
C211 C205 C204 110.6(2)
C211 C205 H205 106.1
C211 C205 C206 112.1(2)
C00U C206 C205 118.3(3)
C00U C206 C207 118.1(3)
C207 C206 C205 123.6(3)
C206 C207 H207 119.8
C206 C207 C208 120.4(3)
C208 C207 H207 119.8
C207 C208 H208 119.9
C209 C208 C207 120.3(4)
C209 C208 H208 119.9
C208 C209 H209 119.9
C208 C209 C210 120.1(4)
C210 C209 H209 119.9
C00U C210 C209 119.1(3)
C00U C210 H210 120.4
C209 C210 H210 120.4
C212 C211 C205 120.6(3)
C216 C211 C205 121.9(3)
C216 C211 C212 117.4(3)
C213 C212 C211 122.1(3)
O221 C212 C211 115.0(3)
O221 C212 C213 122.9(3)
C212 C213 H213 121.0
C214 C213 C212 118.0(3)
C214 C213 H213 121.0
C215 C214 C213 122.0(3)
O219 C214 C213 123.4(3)
O219 C214 C215 114.6(3)
C214 C215 H215 120.5
C214 C215 C216 118.9(3)
C216 C215 H215 120.5
C215 C216 C211 121.5(3)
O217 C216 C211 115.5(3)
O217 C216 C215 123.1(3)
H21A C218 H21B 109.5
H21A C218 H21C 109.5
H21B C218 H21C 109.5
O217 C218 H21A 109.5
O217 C218 H21B 109.5
O217 C218 H21C 109.5
H22A C220 H22B 109.5
H22A C220 H22C 109.5
H22B C220 H22C 109.5
O219 C220 H22A 109.5
O219 C220 H22B 109.5
O219 C220 H22C 109.5
H22D C222 H22E 109.5
H22D C222 H22F 109.5
H22E C222 H22F 109.5
O221 C222 H22D 109.5
O221 C222 H22E 109.5
O221 C222 H22F 109.5
C204 N203 S202 118.2(2)
C204 N203 H203 117(5)
S202 N203 H203 99(5)
C216 O217 C218 117.8(3)
C214 O219 C220 117.2(3)
C212 O221 C222 118.7(3)
N203 S202 C201 107.26(18)
O20A S202 C201 108.00(17)
O20A S202 N203 106.86(15)
O20B S202 C201 108.01(18)
O20B S202 N203 107.62(15)
O20B S202 O20A 118.59(16)
H10A C101 H10B 109.5
H10A C101 H10C 109.5
H10B C101 H10C 109.5
S102 C101 H10A 109.5
S102 C101 H10B 109.5
S102 C101 H10C 109.5
H10D C104 H10E 107.6
C105 C104 H10D 108.7
C105 C104 H10E 108.7
N103 C104 H10D 108.7
N103 C104 H10E 108.7
N103 C104 C105 114.3(3)
C104 C105 H105 107.0
C104 C105 C106 113.1(3)
C104 C105 C112 112.6(3)
C106 C105 H105 107.0
C106 C105 C112 109.8(3)
C112 C105 H105 107.0
C107 C106 C105 116.2(3)
C111 C106 C105 124.6(4)
C111 C106 C107 119.1(3)
C106 C107 H107 119.7
C106 C107 C108 120.6(3)
C108 C107 H107 119.7
C107 C108 H108 119.9
C109 C108 C107 120.1(4)
C109 C108 H108 119.9
C108 C109 H109 120.1
C110 C109 C108 119.7(4)
C110 C109 H109 120.1
C109 C110 H110 119.9
C109 C110 C111 120.2(4)
C111 C110 H110 119.9
C106 C111 C110 120.2(4)
C106 C111 H111 119.9
C110 C111 H111 119.9
C113 C112 C105 115.1(4)
C117 C112 C105 128.2(4)
C117 C112 C113 116.7(3)
C114 C113 C112 121.9(4)
O122 C113 C112 115.2(3)
O122 C113 C114 122.9(4)
C113 C114 H114 120.5
C115 C114 C113 119.1(3)
C115 C114 H114 120.5
C116 C115 C114 121.5(3)
O120 C115 C114 115.5(3)
O120 C115 C116 122.9(3)
C115 C116 H116 121.0
C115 C116 C117 118.0(4)
C117 C116 H116 121.0
C112 C117 C116 122.7(3)
O118 C117 C112 116.9(3)
O118 C117 C116 120.4(4)
H11A C119 H11B 109.5
H11A C119 H11C 109.5
H11B C119 H11C 109.5
O118 C119 H11A 109.5
O118 C119 H11B 109.5
O118 C119 H11C 109.5
H12A C121 H12B 109.5
H12A C121 H12C 109.5
H12B C121 H12C 109.5
O120 C121 H12A 109.5
O120 C121 H12B 109.5
O120 C121 H12C 109.5
H12D C123 H12E 109.5
H12D C123 H12F 109.5
H12E C123 H12F 109.5
O122 C123 H12D 109.5
O122 C123 H12E 109.5
O122 C123 H12F 109.5
C104 N103 H103 102(5)
C104 N103 S102 125.7(3)
S102 N103 H103 110(5)
C117 O118 C119 118.8(3)
C115 O120 C121 116.8(3)
C113 O122 C123 117.8(3)
N103 S102 C101 107.9(2)
O10A S102 C101 107.6(2)
O10A S102 N103 103.72(18)
O10B S102 C101 107.9(2)
O10B S102 N103 110.07(19)
O10B S102 O10A 119.13(18)

loop_
_geom_bond_atom_site_label_1
_geom_bond_atom_site_label_2
_geom_bond_distance
C00U H00U 0.9300
C00U C206 1.388(5)
C00U C210 1.387(5)
C201 H20A 0.9600
C201 H20B 0.9600
C201 H20C 0.9600
C201 S202 1.762(4)
C204 H20D 0.9700
C204 H20E 0.9700
C204 C205 1.530(4)
C204 N203 1.473(4)
C205 H205 0.9800
C205 C206 1.528(4)
C205 C211 1.526(4)
C206 C207 1.395(4)
C207 H207 0.9300
C207 C208 1.400(5)
C208 H208 0.9300
C208 C209 1.374(6)
C209 H209 0.9300
C209 C210 1.393(6)
C210 H210 0.9300
C211 C212 1.410(4)
C211 C216 1.401(4)
C212 C213 1.399(4)
C212 O221 1.367(4)
C213 H213 0.9300
C213 C214 1.389(5)
C214 C215 1.386(5)
C214 O219 1.371(4)
C215 H215 0.9300
C215 C216 1.399(4)
C216 O217 1.358(4)
C218 H21A 0.9600
C218 H21B 0.9600
C218 H21C 0.9600
C218 O217 1.441(4)
C220 H22A 0.9600
C220 H22B 0.9600
C220 H22C 0.9600
C220 O219 1.422(5)
C222 H22D 0.9600
C222 H22E 0.9600
C222 H22F 0.9600
C222 O221 1.423(4)
N203 S202 1.615(3)
N203 H203 0.80(7)
O20A S202 1.444(3)
O20B S202 1.434(3)
C101 H10A 0.9600
C101 H10B 0.9600
C101 H10C 0.9600
C101 S102 1.763(5)
C104 H10D 0.9700
C104 H10E 0.9700
C104 C105 1.516(5)
C104 N103 1.472(5)
C105 H105 0.9800
C105 C106 1.538(5)
C105 C112 1.542(5)
C106 C107 1.383(5)
C106 C111 1.383(5)
C107 H107 0.9300
C107 C108 1.389(6)
C108 H108 0.9300
C108 C109 1.384(6)
C109 H109 0.9300
C109 C110 1.373(7)
C110 H110 0.9300
C110 C111 1.401(6)
C111 H111 0.9300
C112 C113 1.407(6)
C112 C117 1.396(6)
C113 C114 1.391(5)
C113 O122 1.366(5)
C114 H114 0.9300
C114 C115 1.389(5)
C115 C116 1.381(5)
C115 O120 1.380(4)
C116 H116 0.9300
C116 C117 1.407(5)
C117 O118 1.372(5)
C119 H11A 0.9600
C119 H11B 0.9600
C119 H11C 0.9600
C119 O118 1.420(6)
C121 H12A 0.9600
C121 H12B 0.9600
C121 H12C 0.9600
C121 O120 1.425(5)
C123 H12D 0.9600
C123 H12E 0.9600
C123 H12F 0.9600
C123 O122 1.420(5)
N103 H103 0.88(7)
N103 S102 1.644(4)
O10A S102 1.438(3)
O10B S102 1.432(3)

loop_
_geom_hbond_atom_site_label_D
_geom_hbond_atom_site_label_H
_geom_hbond_atom_site_label_A
_geom_hbond_distance_DH
_geom_hbond_distance_HA
_geom_hbond_distance_DA
_geom_hbond_angle_DHA
N203 H203 O10A 0.80(7) 2.36(7) 3.139(4) 165(7)
N103 H103 O20A 0.88(7) 2.13(7) 2.923(5) 151(6)

loop_
_geom_torsion_atom_site_label_1
_geom_torsion_atom_site_label_2
_geom_torsion_atom_site_label_3
_geom_torsion_atom_site_label_4
_geom_torsion
C00U C206 C207 C208 0.6(5)
C204 C205 C206 C00U -165.7(3)
C204 C205 C206 C207 14.8(4)
C204 C205 C211 C212 114.7(3)
C204 C205 C211 C216 -62.5(4)
C204 N203 S202 C201 -66.4(3)
C204 N203 S202 O20A 178.0(2)
C204 N203 S202 O20B 49.6(3)
C205 C204 N203 S202 -153.3(2)
C205 C206 C207 C208 -179.9(3)
C205 C211 C212 C213 -176.2(3)
C205 C211 C212 O221 5.0(4)
C205 C211 C216 C215 176.9(3)
C205 C211 C216 O217 -2.9(4)
C206 C00U C210 C209 0.2(6)
C206 C205 C211 C212 -115.4(3)
C206 C205 C211 C216 67.4(4)
C206 C207 C208 C209 -0.3(6)
C207 C208 C209 C210 -0.1(6)
C208 C209 C210 C00U 0.1(6)
C210 C00U C206 C205 180.0(3)
C210 C00U C206 C207 -0.5(5)
C211 C205 C206 C00U 66.8(4)
C211 C205 C206 C207 -112.7(3)
C211 C212 C213 C214 -0.5(5)
C211 C212 O221 C222 178.7(3)
C211 C216 O217 C218 -178.1(3)
C212 C211 C216 C215 -0.5(4)
C212 C211 C216 O217 179.8(3)
C212 C213 C214 C215 -0.9(5)
C212 C213 C214 O219 178.6(3)
C213 C212 O221 C222 -0.1(5)
C213 C214 C215 C216 1.6(5)
C213 C214 O219 C220 -1.9(6)
C214 C215 C216 C211 -0.9(5)
C214 C215 C216 O217 178.9(3)
C215 C214 O219 C220 177.6(4)
C215 C216 O217 C218 2.2(5)
C216 C211 C212 C213 1.2(4)
C216 C211 C212 O221 -177.6(3)
N203 C204 C205 C206 64.5(3)
N203 C204 C205 C211 -167.2(2)
O219 C214 C215 C216 -177.9(3)
O221 C212 C213 C214 178.2(3)
C104 C105 C106 C107 -107.6(4)
C104 C105 C106 C111 75.9(5)
C104 C105 C112 C113 143.5(3)
C104 C105 C112 C117 -38.6(5)
C104 N103 S102 C101 52.6(4)
C104 N103 S102 O10A 166.6(3)
C104 N103 S102 O10B -64.9(4)
C105 C104 N103 S102 75.9(5)
C105 C106 C107 C108 -174.9(3)
C105 C106 C111 C110 173.9(4)
C105 C112 C113 C114 -179.8(3)
C105 C112 C113 O122 1.0(4)
C105 C112 C117 C116 179.2(3)
C105 C112 C117 O118 -2.1(5)
C106 C105 C112 C113 -89.5(4)
C106 C105 C112 C117 88.4(4)
C106 C107 C108 C109 0.2(6)
C107 C106 C111 C110 -2.5(6)
C107 C108 C109 C110 -1.5(6)
C108 C109 C110 C111 0.8(7)
C109 C110 C111 C106 1.2(7)
C111 C106 C107 C108 1.8(6)
C112 C105 C106 C107 125.6(4)
C112 C105 C106 C111 -50.9(5)
C112 C113 C114 C115 0.1(5)
C112 C113 O122 C123 177.8(3)
C112 C117 O118 C119 177.4(3)
C113 C112 C117 C116 -2.9(5)
C113 C112 C117 O118 175.8(3)
C113 C114 C115 C116 -1.5(5)
C113 C114 C115 O120 178.7(3)
C114 C113 O122 C123 -1.5(5)
C114 C115 C116 C117 0.7(5)
C114 C115 O120 C121 177.7(4)
C115 C116 C117 C112 1.6(5)
C115 C116 C117 O118 -177.1(3)
C116 C115 O120 C121 -2.1(6)
C116 C117 O118 C119 -3.8(5)
C117 C112 C113 C114 2.0(5)
C117 C112 C113 O122 -177.2(3)
N103 C104 C105 C106 55.1(5)
N103 C104 C105 C112 -179.7(4)
O120 C115 C116 C117 -179.5(3)
O122 C113 C114 C115 179.3(3)
